data_9014391
loop_
_publ_author_name
'Choisnet, J.'
'Hervieu, M.'
'Raveau, B.'
'Tarte, P.'

_publ_section_title
;
 Two Polymorphous Lithium Stannoferrites Li Fe Sn O4: A Ramsdellite-
 Type and a Hexagonal Close-Packed Structure
 _cod_database_code 1001220
;
_journal_name_full 'Journal of Solid State Chemistry'
_journal_page_first 344
_journal_page_last 351
_journal_paper_doi 10.1016/0022-4596(81)90401-1
_journal_volume 40
_journal_year 1981
_chemical_formula_sum 'Fe2 Li1.998 O8 Sn1.999'
_space_group_IT_number 186
_symmetry_space_group_name_Hall 'P 6c -2c'
_symmetry_space_group_name_H-M 'P 63 m c'
_cell_angle_alpha 90
_cell_angle_beta 90
_cell_angle_gamma 120
_cell_length_a 6.012
_cell_length_b 6.012
_cell_length_c 9.776
_cell_formula_units_Z 2
_cell_volume 306.006
_database_code_amcsd 0013459
_exptl_crystal_density_diffrn 5.327
_cod_duplicate_entry 1001220
_cod_original_formula_sum 'Sn1.999 Li1.998 Fe2 O8'
_cod_database_code 9014391
_amcsd_formula_title 'Fe Li O4 Sn'

loop_
_space_group_symop_operation_xyz
x,y,z
-x,-x+y,1/2+z
x-y,x,1/2+z
-y,-x,z
-y,x-y,z
x-y,-y,1/2+z
-x,-y,1/2+z
x,x-y,z
-x+y,-x,z
y,x,1/2+z
y,-x+y,1/2+z
-x+y,y,z

loop_
_atom_site_label
_atom_site_fract_x
_atom_site_fract_y
_atom_site_fract_z
_atom_site_occupancy
Sn1 0.33333 0.66667 0.49700 1.00000
Li1 0.16667 -0.16667 0.21400 0.14600
Fe1 0.16667 -0.16667 0.21400 0.52000
Sn2 0.16667 -0.16667 0.21400 0.33300
Li2 0.33333 0.66667 -0.08200 0.56000
Fe2 0.33333 0.66667 -0.08200 0.44000
Li3 0.00000 0.00000 0.51000 1.00000
O1 0.00000 0.00000 0.32500 1.00000
O2 0.33333 0.66667 0.10700 1.00000
O3 0.48100 -0.48100 0.34200 1.00000
O4 0.16000 -0.16000 0.61200 1.00000

loop_
_cod_related_entry_id
_cod_related_entry_database
_cod_related_entry_code
1 AMCSD 0013459
